data_7126052
loop_
_publ_author_name
'Pal, Pranesh'
'Mainkar, Prathama S.'
'Nayani, Kiranmai'
'Chandrasekhar, Srivari'

_publ_section_title
;
 Mn-catalyzed radical initiated domino transformation of alkynylated
 cyclohexadienones with TMSN<sub>3</sub> and O<sub>2</sub> to bicyclic
 azido alcohols.
;
_journal_issue 23
_journal_name_full 'Chemical communications (Cambridge, England)'
_journal_page_first 3453
_journal_page_last 3456
_journal_paper_doi 10.1039/d0cc00102c
_journal_volume 56
_journal_year 2020
_chemical_formula_moiety 'C16 H15 N3 O3'
_chemical_formula_sum 'C16 H15 N3 O3'
_chemical_formula_weight 297.31
_space_group_crystal_system monoclinic
_space_group_IT_number 14
_space_group_name_Hall '-P 2ybc'
_space_group_name_H-M_alt 'P 1 21/c 1'
_atom_sites_solution_hydrogens mixed
_audit_creation_method SHELXL-2018/3
_audit_update_record
;
2020-01-02 deposited with the CCDC.	2020-02-18 downloaded from the CCDC.
;
_cell_angle_alpha 90
_cell_angle_beta 106.894(10)
_cell_angle_gamma 90
_cell_formula_units_Z 4
_cell_length_a 7.053(5)
_cell_length_b 18.102(12)
_cell_length_c 11.924(7)
_cell_measurement_reflns_used 9682
_cell_measurement_temperature 294(2)
_cell_measurement_theta_max 27.24
_cell_measurement_theta_min 3.52
_cell_volume 1456.7(17)
_computing_cell_refinement '<i>SAINT</i> (Bruker, 2016)'
_computing_data_collection '<i>APEX3</i> (Bruker, 2016)'
_computing_data_reduction 'Bruker SAINT'
_computing_molecular_graphics 'Bruker SHELXTL'
_computing_publication_material 'Bruker SHELXTL'
_computing_structure_refinement '<i>SHELXL2014</i> (Sheldrick, 2015)'
_computing_structure_solution '<i>SHELXT</i> (Sheldrick, 2015)'
_diffrn_ambient_temperature 294(2)
_diffrn_measured_fraction_theta_full 0.987
_diffrn_measured_fraction_theta_max 0.973
_diffrn_measurement_device_type 'Bruker D8 QUEST PHOTON-100'
_diffrn_measurement_method '\w and \f'
_diffrn_radiation_type MoK\a
_diffrn_radiation_wavelength 0.71073
_diffrn_reflns_av_R_equivalents 0.0442
_diffrn_reflns_av_unetI/netI 0.0580
_diffrn_reflns_Laue_measured_fraction_full 0.987
_diffrn_reflns_Laue_measured_fraction_max 0.973
_diffrn_reflns_limit_h_max 9
_diffrn_reflns_limit_h_min -10
_diffrn_reflns_limit_k_max 25
_diffrn_reflns_limit_k_min -20
_diffrn_reflns_limit_l_max 16
_diffrn_reflns_limit_l_min -13
_diffrn_reflns_number 13457
_diffrn_reflns_point_group_measured_fraction_full 0.987
_diffrn_reflns_point_group_measured_fraction_max 0.973
_diffrn_reflns_theta_full 25.242
_diffrn_reflns_theta_max 30.641
_diffrn_reflns_theta_min 2.250
_exptl_absorpt_coefficient_mu 0.096
_exptl_absorpt_correction_T_max 0.7461
_exptl_absorpt_correction_T_min 0.6221
_exptl_absorpt_correction_type multi-scan
_exptl_absorpt_process_details 'SADABS, Bruker, 2016'
_exptl_crystal_colour colorless
_exptl_crystal_density_diffrn 1.356
_exptl_crystal_description block
_exptl_crystal_F_000 624
_exptl_crystal_size_max 0.260
_exptl_crystal_size_mid 0.240
_exptl_crystal_size_min 0.140
_refine_diff_density_max 0.417
_refine_diff_density_min -0.385
_refine_diff_density_rms 0.125
_refine_ls_extinction_coef 0.094(13)
_refine_ls_extinction_expression Fc^*^=kFc[1+0.001xFc^2^\l^3^/sin(2\q)]^-1/4^
_refine_ls_extinction_method 'SHELXL-2018/3 (Sheldrick 2018)'
_refine_ls_goodness_of_fit_ref 1.060
_refine_ls_hydrogen_treatment mixed
_refine_ls_matrix_type full
_refine_ls_number_parameters 205
_refine_ls_number_reflns 4364
_refine_ls_number_restraints 0
_refine_ls_restrained_S_all 1.060
_refine_ls_R_factor_all 0.1154
_refine_ls_R_factor_gt 0.0627
_refine_ls_shift/su_max 0.000
_refine_ls_shift/su_mean 0.000
_refine_ls_structure_factor_coef Fsqd
_refine_ls_weighting_details 'w=1/[\s^2^(Fo^2^)+(0.1303P)^2^] where P=(Fo^2^+2Fc^2^)/3'
_refine_ls_weighting_scheme calc
_refine_ls_wR_factor_gt 0.1758
_refine_ls_wR_factor_ref 0.2169
_reflns_Friedel_coverage 0.000
_reflns_number_gt 2605
_reflns_number_total 4364
_reflns_threshold_expression 'I > 2\s(I)'
_cod_data_source_file d0cc00102c2.cif
_cod_data_source_block KA837_0m-auto
_cod_depositor_comments 'Adding full bibliography for 7126052.cif.'
_cod_original_cell_volume 1456.6(16)
_cod_original_sg_symbol_H-M 'P 21/c'
_cod_database_code 7126052
_shelx_shelxl_version_number 2018/3
_shelx_space_group_comment
;
The symmetry employed for this shelxl refinement is uniquely defined
by the following loop, which should always be used as a source of
symmetry information in preference to the above space-group names.
They are only intended as comments.
;
_shelx_estimated_absorpt_t_min 0.975
_shelx_estimated_absorpt_t_max 0.987

loop_
_space_group_symop_operation_xyz
'x, y, z'
'-x, y+1/2, -z+1/2'
'-x, -y, -z'
'x, -y-1/2, z-1/2'

loop_
_atom_site_label
_atom_site_type_symbol
_atom_site_fract_x
_atom_site_fract_y
_atom_site_fract_z
_atom_site_U_iso_or_equiv
_atom_site_adp_type
_atom_site_occupancy
_atom_site_site_symmetry_order
_atom_site_calc_flag
_atom_site_refinement_flags_posn
_atom_site_refinement_flags_adp
_atom_site_refinement_flags_occupancy
_atom_site_disorder_assembly
_atom_site_disorder_group
C1 C 0.4831(2) 0.57465(9) 0.25683(14) 0.0368(4) Uani 1 1 d . . . . .
H1 H 0.460496 0.547081 0.322509 0.044 Uiso 1 1 calc R U . . .
C2 C 0.6755(2) 0.54567(10) 0.23592(15) 0.0419(4) Uani 1 1 d . . . . .
C3 C 0.6486(3) 0.46973(10) 0.18196(16) 0.0484(5) Uani 1 1 d . . . . .
H3 H 0.761922 0.442937 0.183696 0.058 Uiso 1 1 calc R U . . .
C4 C 0.4739(3) 0.43834(10) 0.13199(16) 0.0481(4) Uani 1 1 d . . . . .
H4 H 0.469389 0.390720 0.102041 0.058 Uiso 1 1 calc R U . . .
C5 C 0.2871(3) 0.47784(9) 0.12332(14) 0.0436(4) Uani 1 1 d . . . . .
C6 C 0.3072(2) 0.56014(9) 0.14764(14) 0.0381(4) Uani 1 1 d . . . . .
H6 H 0.334226 0.584466 0.080472 0.046 Uiso 1 1 calc R U . . .
C7 C 0.5009(2) 0.65616(9) 0.28928(14) 0.0383(4) Uani 1 1 d . . . . .
C8 C 0.6230(2) 0.69738(10) 0.24668(16) 0.0441(4) Uani 1 1 d . . . . .
C9 C 0.7479(3) 0.66692(10) 0.17374(19) 0.0532(5) Uani 1 1 d . . . . .
H9A H 0.720264 0.695046 0.101537 0.064 Uiso 1 1 calc R U . . .
H9B H 0.886505 0.674236 0.216019 0.064 Uiso 1 1 calc R U . . .
C10 C 0.3866(2) 0.68497(9) 0.36749(14) 0.0397(4) Uani 1 1 d . . . . .
C11 C 0.3723(3) 0.64362(11) 0.46381(16) 0.0551(5) Uani 1 1 d . . . . .
H11 H 0.435450 0.598063 0.479227 0.066 Uiso 1 1 calc R U . . .
C12 C 0.2651(4) 0.66953(12) 0.53682(18) 0.0681(6) Uani 1 1 d . . . . .
H12 H 0.256231 0.640865 0.599810 0.082 Uiso 1 1 calc R U . . .
C13 C 0.1718(3) 0.73735(12) 0.51689(18) 0.0614(6) Uani 1 1 d . . . . .
H13 H 0.101588 0.754700 0.566548 0.074 Uiso 1 1 calc R U . . .
C14 C 0.1840(3) 0.77903(12) 0.42243(17) 0.0523(5) Uani 1 1 d . . . . .
H14 H 0.121836 0.824833 0.408431 0.063 Uiso 1 1 calc R U . . .
C15 C 0.2887(3) 0.75299(10) 0.34780(15) 0.0443(4) Uani 1 1 d . . . . .
H15 H 0.293629 0.781400 0.283713 0.053 Uiso 1 1 calc R U . . .
C16 C 0.8479(3) 0.54548(13) 0.34813(19) 0.0620(6) Uani 1 1 d . . . . .
H16A H 0.965879 0.529045 0.330993 0.093 Uiso 1 1 calc R U . . .
H16B H 0.818378 0.512740 0.404147 0.093 Uiso 1 1 calc R U . . .
H16C H 0.867980 0.594551 0.379934 0.093 Uiso 1 1 calc R U . . .
N1 N 0.6552(3) 0.77329(9) 0.27794(16) 0.0582(5) Uani 1 1 d . . . . .
N2 N 0.7461(3) 0.81082(9) 0.22320(17) 0.0611(5) Uani 1 1 d . . . . .
N3 N 0.8250(4) 0.85197(12) 0.1808(2) 0.0834(7) Uani 1 1 d . . . . .
O1 O 0.1268(2) 0.44719(8) 0.09726(14) 0.0644(4) Uani 1 1 d . . . . .
O2 O 0.13443(18) 0.59101(8) 0.16362(14) 0.0559(4) Uani 1 1 d . . . . .
H2O H 0.044(5) 0.5678(16) 0.111(3) 0.108(11) Uiso 1 1 d . . . . .
O3 O 0.71704(16) 0.59139(7) 0.14539(11) 0.0451(3) Uani 1 1 d . . . . .

loop_
_atom_site_aniso_label
_atom_site_aniso_U_11
_atom_site_aniso_U_22
_atom_site_aniso_U_33
_atom_site_aniso_U_23
_atom_site_aniso_U_13
_atom_site_aniso_U_12
C1 0.0309(7) 0.0390(9) 0.0429(8) -0.0028(7) 0.0143(6) 0.0000(6)
C2 0.0313(8) 0.0430(10) 0.0510(9) -0.0047(7) 0.0111(6) 0.0006(7)
C3 0.0452(10) 0.0421(10) 0.0599(10) -0.0013(8) 0.0185(8) 0.0100(8)
C4 0.0555(11) 0.0332(9) 0.0563(10) -0.0041(8) 0.0174(8) 0.0015(8)
C5 0.0422(9) 0.0403(10) 0.0463(9) 0.0000(7) 0.0099(7) -0.0056(7)
C6 0.0298(7) 0.0390(9) 0.0469(8) -0.0012(7) 0.0135(6) 0.0002(6)
C7 0.0317(7) 0.0393(9) 0.0454(8) -0.0051(7) 0.0135(6) -0.0011(6)
C8 0.0364(8) 0.0387(9) 0.0601(10) -0.0101(8) 0.0187(7) -0.0050(7)
C9 0.0453(10) 0.0450(11) 0.0797(13) -0.0084(9) 0.0346(9) -0.0082(8)
C10 0.0360(8) 0.0420(10) 0.0428(8) -0.0087(7) 0.0139(6) -0.0047(7)
C11 0.0711(13) 0.0479(11) 0.0493(10) 0.0003(8) 0.0221(9) 0.0092(9)
C12 0.1022(18) 0.0621(14) 0.0522(11) 0.0010(10) 0.0418(12) -0.0016(12)
C13 0.0681(13) 0.0665(14) 0.0608(12) -0.0127(10) 0.0366(10) 0.0015(10)
C14 0.0486(10) 0.0515(11) 0.0598(10) -0.0106(9) 0.0206(8) 0.0035(8)
C15 0.0427(9) 0.0445(10) 0.0492(9) -0.0034(7) 0.0187(7) -0.0003(7)
C16 0.0377(9) 0.0730(14) 0.0675(12) -0.0044(10) 0.0030(8) 0.0097(9)
N1 0.0553(10) 0.0413(9) 0.0890(12) -0.0139(8) 0.0383(9) -0.0137(7)
N2 0.0533(10) 0.0454(10) 0.0896(12) -0.0094(9) 0.0285(9) -0.0116(8)
N3 0.0896(15) 0.0618(13) 0.1083(17) -0.0018(11) 0.0438(13) -0.0243(11)
O1 0.0481(8) 0.0525(9) 0.0862(10) -0.0017(7) 0.0096(7) -0.0168(6)
O2 0.0276(6) 0.0596(9) 0.0805(9) -0.0184(7) 0.0156(6) 0.0002(6)
O3 0.0378(6) 0.0438(7) 0.0610(7) -0.0089(5) 0.0256(5) -0.0037(5)

loop_
_atom_type_symbol
_atom_type_description
_atom_type_scat_dispersion_real
_atom_type_scat_dispersion_imag
_atom_type_scat_source
C C 0.0033 0.0016 'International Tables Vol C Tables 4.2.6.8 and 6.1.1.4'
H H 0.0000 0.0000 'International Tables Vol C Tables 4.2.6.8 and 6.1.1.4'
N N 0.0061 0.0033 'International Tables Vol C Tables 4.2.6.8 and 6.1.1.4'
O O 0.0106 0.0060 'International Tables Vol C Tables 4.2.6.8 and 6.1.1.4'

loop_
_geom_angle_atom_site_label_1
_geom_angle_atom_site_label_2
_geom_angle_atom_site_label_3
_geom_angle
_geom_angle_site_symmetry_1
_geom_angle_site_symmetry_3
_geom_angle_publ_flag
C7 C1 C6 111.58(13) . . ?
C7 C1 C2 111.09(13) . . ?
C6 C1 C2 109.66(13) . . ?
C7 C1 H1 108.1 . . ?
C6 C1 H1 108.1 . . ?
C2 C1 H1 108.1 . . ?
O3 C2 C3 103.28(14) . . ?
O3 C2 C16 111.80(15) . . ?
C3 C2 C16 110.03(15) . . ?
O3 C2 C1 107.61(13) . . ?
C3 C2 C1 111.84(14) . . ?
C16 C2 C1 111.96(15) . . ?
C4 C3 C2 124.53(16) . . ?
C4 C3 H3 117.7 . . ?
C2 C3 H3 117.7 . . ?
C3 C4 C5 121.07(17) . . ?
C3 C4 H4 119.5 . . ?
C5 C4 H4 119.5 . . ?
O1 C5 C4 122.79(17) . . ?
O1 C5 C6 121.69(16) . . ?
C4 C5 C6 115.51(14) . . ?
O2 C6 C5 112.37(14) . . ?
O2 C6 C1 109.62(14) . . ?
C5 C6 C1 109.72(13) . . ?
O2 C6 H6 108.3 . . ?
C5 C6 H6 108.3 . . ?
C1 C6 H6 108.3 . . ?
C8 C7 C10 124.28(16) . . ?
C8 C7 C1 117.14(14) . . ?
C10 C7 C1 118.57(13) . . ?
C7 C8 N1 120.46(15) . . ?
C7 C8 C9 124.01(16) . . ?
N1 C8 C9 115.30(14) . . ?
O3 C9 C8 114.63(14) . . ?
O3 C9 H9A 108.6 . . ?
C8 C9 H9A 108.6 . . ?
O3 C9 H9B 108.6 . . ?
C8 C9 H9B 108.6 . . ?
H9A C9 H9B 107.6 . . ?
C15 C10 C11 117.33(16) . . ?
C15 C10 C7 122.19(15) . . ?
C11 C10 C7 120.47(17) . . ?
C12 C11 C10 121.07(19) . . ?
C12 C11 H11 119.5 . . ?
C10 C11 H11 119.5 . . ?
C13 C12 C11 120.74(19) . . ?
C13 C12 H12 119.6 . . ?
C11 C12 H12 119.6 . . ?
C14 C13 C12 119.17(18) . . ?
C14 C13 H13 120.4 . . ?
C12 C13 H13 120.4 . . ?
C13 C14 C15 120.46(19) . . ?
C13 C14 H14 119.8 . . ?
C15 C14 H14 119.8 . . ?
C14 C15 C10 121.22(17) . . ?
C14 C15 H15 119.4 . . ?
C10 C15 H15 119.4 . . ?
C2 C16 H16A 109.5 . . ?
C2 C16 H16B 109.5 . . ?
H16A C16 H16B 109.5 . . ?
C2 C16 H16C 109.5 . . ?
H16A C16 H16C 109.5 . . ?
H16B C16 H16C 109.5 . . ?
N2 N1 C8 117.24(16) . . ?
N3 N2 N1 171.8(2) . . ?
C6 O2 H2O 102(2) . . ?
C9 O3 C2 115.07(13) . . ?

loop_
_geom_bond_atom_site_label_1
_geom_bond_atom_site_label_2
_geom_bond_distance
_geom_bond_site_symmetry_2
_geom_bond_publ_flag
C1 C7 1.521(2) . ?
C1 C6 1.538(2) . ?
C1 C2 1.542(2) . ?
C1 H1 0.9800 . ?
C2 O3 1.456(2) . ?
C2 C3 1.506(3) . ?
C2 C16 1.524(3) . ?
C3 C4 1.330(3) . ?
C3 H3 0.9300 . ?
C4 C5 1.476(3) . ?
C4 H4 0.9300 . ?
C5 O1 1.216(2) . ?
C5 C6 1.516(3) . ?
C6 O2 1.403(2) . ?
C6 H6 0.9800 . ?
C7 C8 1.346(2) . ?
C7 C10 1.493(2) . ?
C8 N1 1.425(2) . ?
C8 C9 1.511(2) . ?
C9 O3 1.410(2) . ?
C9 H9A 0.9700 . ?
C9 H9B 0.9700 . ?
C10 C15 1.398(3) . ?
C10 C11 1.399(3) . ?
C11 C12 1.390(3) . ?
C11 H11 0.9300 . ?
C12 C13 1.381(3) . ?
C12 H12 0.9300 . ?
C13 C14 1.379(3) . ?
C13 H13 0.9300 . ?
C14 C15 1.394(2) . ?
C14 H14 0.9300 . ?
C15 H15 0.9300 . ?
C16 H16A 0.9600 . ?
C16 H16B 0.9600 . ?
C16 H16C 0.9600 . ?
N1 N2 1.242(2) . ?
N2 N3 1.133(3) . ?
O2 H2O 0.86(3) . ?

loop_
_geom_hbond_atom_site_label_D
_geom_hbond_atom_site_label_H
_geom_hbond_atom_site_label_A
_geom_hbond_distance_DH
_geom_hbond_distance_HA
_geom_hbond_distance_DA
_geom_hbond_angle_DHA
_geom_hbond_site_symmetry_A
_geom_hbond_publ_flag
O2 H2O O1 0.86(3) 2.28(3) 2.717(3) 112(3) . yes
O2 H2O O1 0.86(3) 2.44(4) 3.197(3) 146(3) 3_565 yes

loop_
_geom_torsion_atom_site_label_1
_geom_torsion_atom_site_label_2
_geom_torsion_atom_site_label_3
_geom_torsion_atom_site_label_4
_geom_torsion
_geom_torsion_site_symmetry_1
_geom_torsion_site_symmetry_2
_geom_torsion_site_symmetry_3
_geom_torsion_site_symmetry_4
_geom_torsion_publ_flag
C7 C1 C2 O3 -56.48(17) . . . . ?
C6 C1 C2 O3 67.33(17) . . . . ?
C7 C1 C2 C3 -169.23(14) . . . . ?
C6 C1 C2 C3 -45.43(18) . . . . ?
C7 C1 C2 C16 66.75(19) . . . . ?
C6 C1 C2 C16 -169.44(16) . . . . ?
O3 C2 C3 C4 -100.1(2) . . . . ?
C16 C2 C3 C4 140.5(2) . . . . ?
C1 C2 C3 C4 15.4(3) . . . . ?
C2 C3 C4 C5 1.4(3) . . . . ?
C3 C4 C5 O1 -166.91(18) . . . . ?
C3 C4 C5 C6 13.8(3) . . . . ?
O1 C5 C6 O2 14.0(2) . . . . ?
C4 C5 C6 O2 -166.73(15) . . . . ?
O1 C5 C6 C1 136.23(17) . . . . ?
C4 C5 C6 C1 -44.51(19) . . . . ?
C7 C1 C6 O2 -52.47(17) . . . . ?
C2 C1 C6 O2 -175.99(14) . . . . ?
C7 C1 C6 C5 -176.32(12) . . . . ?
C2 C1 C6 C5 60.16(17) . . . . ?
C6 C1 C7 C8 -93.78(18) . . . . ?
C2 C1 C7 C8 28.9(2) . . . . ?
C6 C1 C7 C10 87.46(18) . . . . ?
C2 C1 C7 C10 -149.84(14) . . . . ?
C10 C7 C8 N1 1.8(3) . . . . ?
C1 C7 C8 N1 -176.83(15) . . . . ?
C10 C7 C8 C9 176.04(16) . . . . ?
C1 C7 C8 C9 -2.6(3) . . . . ?
C7 C8 C9 O3 4.4(3) . . . . ?
N1 C8 C9 O3 178.85(17) . . . . ?
C8 C7 C10 C15 42.8(2) . . . . ?
C1 C7 C10 C15 -138.51(17) . . . . ?
C8 C7 C10 C11 -137.8(2) . . . . ?
C1 C7 C10 C11 40.8(2) . . . . ?
C15 C10 C11 C12 -0.1(3) . . . . ?
C7 C10 C11 C12 -179.51(19) . . . . ?
C10 C11 C12 C13 -0.8(4) . . . . ?
C11 C12 C13 C14 0.8(4) . . . . ?
C12 C13 C14 C15 0.2(3) . . . . ?
C13 C14 C15 C10 -1.1(3) . . . . ?
C11 C10 C15 C14 1.1(3) . . . . ?
C7 C10 C15 C14 -179.58(16) . . . . ?
C7 C8 N1 N2 -169.96(18) . . . . ?
C9 C8 N1 N2 15.4(3) . . . . ?
C8 C9 O3 C2 -35.2(2) . . . . ?
C3 C2 O3 C9 179.67(14) . . . . ?
C16 C2 O3 C9 -62.07(18) . . . . ?
C1 C2 O3 C9 61.26(17) . . . . ?
